data_7245156
loop_
_publ_author_name
'Tsunashima, Ryo'
'Fujikawa, Naomi'
'Shiga, Misaki'
'Miyagawa, Sayu'
'Ohno, Shiori'
'Masuya-Suzuki, Atsuko'
'Takahashi, Kiyonori'
'Nakamura, Takayoshi'
'Akutagawa, Tomoyuki'
'Nishihara, Sadafumi'

_publ_section_title
;
 Slider-crank Mechanism in a Molecular Crystal: Conversion of Linear
 Thermal Expansion of Lattice to Circular Rotation of Coordination Chain
;
_journal_name_full CrystEngComm
_journal_paper_doi 10.1039/D2CE00768A
_journal_year 2022
_chemical_formula_sum 'C9 H12 Co K N5 O3'
_chemical_formula_weight 336.27
_space_group_crystal_system hexagonal
_space_group_IT_number 190
_space_group_name_Hall 'P -6c -2c'
_space_group_name_H-M_alt 'P -6 2 c'
_atom_sites_solution_hydrogens geom
_audit_creation_method SHELXL-2018/3
_audit_update_record
;
2022-03-17 deposited with the CCDC.	2022-07-19 downloaded from the CCDC.
;
_cell_angle_alpha 90
_cell_angle_beta 90
_cell_angle_gamma 120
_cell_formula_units_Z 2
_cell_length_a 10.5556(6)
_cell_length_b 10.5556(6)
_cell_length_c 7.2239(3)
_cell_measurement_reflns_used 2093
_cell_measurement_temperature 390
_cell_measurement_theta_max 27.5730
_cell_measurement_theta_min 2.2010
_cell_volume 697.06(6)
_computing_structure_refinement 'SHELXL-2018/3 (Sheldrick, 2018)'
_computing_structure_solution 'SHELXT 2018/2 (Sheldrick, 2018)'
_diffrn_ambient_temperature 390
_diffrn_measured_fraction_theta_full 0.965
_diffrn_measured_fraction_theta_max 0.945
_diffrn_measurement_device_type 'XtaLAB Synergy R, HyPix'
_diffrn_radiation_type MoK\a
_diffrn_radiation_wavelength 0.71073
_diffrn_reflns_av_R_equivalents 0.1077
_diffrn_reflns_av_unetI/netI 0.0530
_diffrn_reflns_Laue_measured_fraction_full 0.965
_diffrn_reflns_Laue_measured_fraction_max 0.945
_diffrn_reflns_limit_h_max 14
_diffrn_reflns_limit_h_min -13
_diffrn_reflns_limit_k_max 13
_diffrn_reflns_limit_k_min -13
_diffrn_reflns_limit_l_max 9
_diffrn_reflns_limit_l_min -9
_diffrn_reflns_number 4706
_diffrn_reflns_point_group_measured_fraction_full 0.953
_diffrn_reflns_point_group_measured_fraction_max 0.922
_diffrn_reflns_theta_full 28.500
_diffrn_reflns_theta_max 28.907
_diffrn_reflns_theta_min 2.228
_exptl_absorpt_coefficient_mu 1.540
_exptl_crystal_density_diffrn 1.602
_exptl_crystal_description block
_exptl_crystal_F_000 342
_refine_diff_density_max 0.402
_refine_diff_density_min -0.405
_refine_diff_density_rms 0.074
_refine_ls_abs_structure_details
;
 Flack x determined using 179 quotients [(I+)-(I-)]/[(I+)+(I-)]
 (Parsons, Flack and Wagner, Acta Cryst. B69 (2013) 249-259).
;
_refine_ls_abs_structure_Flack 0.00(4)
_refine_ls_extinction_method none
_refine_ls_goodness_of_fit_ref 1.005
_refine_ls_hydrogen_treatment constr
_refine_ls_matrix_type full
_refine_ls_number_parameters 35
_refine_ls_number_reflns 618
_refine_ls_number_restraints 0
_refine_ls_restrained_S_all 1.005
_refine_ls_R_factor_all 0.0574
_refine_ls_R_factor_gt 0.0452
_refine_ls_shift/su_max 0.000
_refine_ls_shift/su_mean 0.000
_refine_ls_structure_factor_coef Fsqd
_refine_ls_weighting_details 'w=1/[\s^2^(Fo^2^)+(0.0805P)^2^] where P=(Fo^2^+2Fc^2^)/3'
_refine_ls_weighting_scheme calc
_refine_ls_wR_factor_gt 0.1161
_refine_ls_wR_factor_ref 0.1259
_reflns_Friedel_coverage 0.698
_reflns_Friedel_fraction_full 0.937
_reflns_Friedel_fraction_max 0.891
_reflns_number_gt 495
_reflns_number_total 618
_reflns_threshold_expression 'I > 2\s(I)'
_cod_data_source_file d2ce00768a2.cif
_cod_data_source_block 390k
_cod_original_cell_volume 697.06(8)
_cod_database_code 7245156
_shelx_shelxl_version_number 2018/3
_shelx_space_group_comment
;
The symmetry employed for this shelxl refinement is uniquely defined
by the following loop, which should always be used as a source of
symmetry information in preference to the above space-group names.
They are only intended as comments.
;

loop_
_space_group_symop_operation_xyz
'x, y, z'
'-y, x-y, z'
'-x+y, -x, z'
'x, y, -z+1/2'
'-y, x-y, -z+1/2'
'-x+y, -x, -z+1/2'
'y, x, -z'
'x-y, -y, -z'
'-x, -x+y, -z'
'y, x, z+1/2'
'x-y, -y, z+1/2'
'-x, -x+y, z+1/2'

loop_
_atom_site_label
_atom_site_type_symbol
_atom_site_fract_x
_atom_site_fract_y
_atom_site_fract_z
_atom_site_U_iso_or_equiv
_atom_site_adp_type
_atom_site_occupancy
_atom_site_site_symmetry_order
_atom_site_calc_flag
_atom_site_refinement_flags_posn
_atom_site_refinement_flags_adp
_atom_site_refinement_flags_occupancy
_atom_site_disorder_assembly
_atom_site_disorder_group
Co1 Co 0.666667 0.333333 0.750000 0.0419(4) Uani 1 6 d S T P . .
K2 K 1.000000 0.000000 1.000000 0.0616(6) Uani 1 6 d S T P . .
N3 N 0.666667 0.333333 0.4309(6) 0.0369(10) Uani 1 3 d S T P . .
N5 N 0.7395(8) 0.1944(8) 0.750000 0.070(2) Uani 1 2 d S T P . .
C4 C 0.6171(7) 0.4307(5) 0.3558(6) 0.0578(12) Uani 1 1 d . . . . .
H4A H 0.680886 0.529484 0.400170 0.069 Uiso 1 1 calc R U . . .
H4B H 0.518967 0.399221 0.400168 0.069 Uiso 1 1 calc R U . . .
O1 O 0.8377(10) 0.0418(11) 0.750000 0.136(4) Uani 1 2 d S T P . .
C6 C 0.7903(10) 0.1235(10) 0.750000 0.063(2) Uani 1 2 d S T P . .

loop_
_atom_site_aniso_label
_atom_site_aniso_U_11
_atom_site_aniso_U_22
_atom_site_aniso_U_33
_atom_site_aniso_U_23
_atom_site_aniso_U_13
_atom_site_aniso_U_12
Co1 0.0438(5) 0.0438(5) 0.0380(6) 0.000 0.000 0.0219(3)
K2 0.0685(9) 0.0685(9) 0.0477(11) 0.000 0.000 0.0342(5)
N3 0.0417(16) 0.0417(16) 0.0275(18) 0.000 0.000 0.0208(8)
N5 0.105(6) 0.095(5) 0.041(2) 0.000 0.000 0.074(6)
C4 0.090(3) 0.074(4) 0.0338(18) -0.004(2) -0.003(2) 0.059(3)
O1 0.190(9) 0.218(10) 0.096(5) 0.000 0.000 0.175(9)
C6 0.085(6) 0.098(6) 0.038(3) 0.000 0.000 0.071(6)

loop_
_atom_type_symbol
_atom_type_description
_atom_type_scat_dispersion_real
_atom_type_scat_dispersion_imag
_atom_type_scat_source
C C 0.0033 0.0016 'International Tables Vol C Tables 4.2.6.8 and 6.1.1.4'
H H 0.0000 0.0000 'International Tables Vol C Tables 4.2.6.8 and 6.1.1.4'
Co Co 0.3494 0.9721 'International Tables Vol C Tables 4.2.6.8 and 6.1.1.4'
K K 0.2009 0.2494 'International Tables Vol C Tables 4.2.6.8 and 6.1.1.4'
N N 0.0061 0.0033 'International Tables Vol C Tables 4.2.6.8 and 6.1.1.4'
O O 0.0106 0.0060 'International Tables Vol C Tables 4.2.6.8 and 6.1.1.4'

loop_
_geom_angle_atom_site_label_1
_geom_angle_atom_site_label_2
_geom_angle_atom_site_label_3
_geom_angle
_geom_angle_site_symmetry_1
_geom_angle_site_symmetry_3
_geom_angle_publ_flag
N5 Co1 N5 120.000(1) . 2_655 ?
N5 Co1 N5 120.000(1) . 3_665 ?
N5 Co1 N5 120.0 2_655 3_665 ?
N5 Co1 N3 90.0 . 4_556 ?
N5 Co1 N3 90.000(1) 2_655 4_556 ?
N5 Co1 N3 90.001(1) 3_665 4_556 ?
N5 Co1 N3 90.0 . . ?
N5 Co1 N3 90.000(1) 2_655 . ?
N5 Co1 N3 90.000(1) 3_665 . ?
N3 Co1 N3 180.0 4_556 . ?
O1 K2 O1 121.9(4) . 9_767 ?
O1 K2 O1 79.37(15) . 2_645 ?
O1 K2 O1 152.5(5) 9_767 2_645 ?
O1 K2 O1 152.5(5) . 7_647 ?
O1 K2 O1 79.37(15) 9_767 7_647 ?
O1 K2 O1 87.3(2) 2_645 7_647 ?
O1 K2 O1 87.3(2) . 8_557 ?
O1 K2 O1 79.37(15) 9_767 8_557 ?
O1 K2 O1 121.9(4) 2_645 8_557 ?
O1 K2 O1 79.37(15) 7_647 8_557 ?
O1 K2 O1 79.37(15) . 3_765 ?
O1 K2 O1 87.3(2) 9_767 3_765 ?
O1 K2 O1 79.37(15) 2_645 3_765 ?
O1 K2 O1 121.9(4) 7_647 3_765 ?
O1 K2 O1 152.5(5) 8_557 3_765 ?
O1 K2 K2 47.51(10) . 4_556 ?
O1 K2 K2 132.49(10) 9_767 4_556 ?
O1 K2 K2 47.51(10) 2_645 4_556 ?
O1 K2 K2 132.49(10) 7_647 4_556 ?
O1 K2 K2 132.49(10) 8_557 4_556 ?
O1 K2 K2 47.51(10) 3_765 4_556 ?
O1 K2 K2 132.49(10) . 4_557 ?
O1 K2 K2 47.51(10) 9_767 4_557 ?
O1 K2 K2 132.49(10) 2_645 4_557 ?
O1 K2 K2 47.51(10) 7_647 4_557 ?
O1 K2 K2 47.51(10) 8_557 4_557 ?
O1 K2 K2 132.49(10) 3_765 4_557 ?
K2 K2 K2 180.0 4_556 4_557 ?
C4 N3 C4 107.2(2) 3_665 2_655 ?
C4 N3 C4 107.2(2) 3_665 . ?
C4 N3 C4 107.2(2) 2_655 . ?
C4 N3 Co1 111.7(2) 3_665 . ?
C4 N3 Co1 111.7(2) 2_655 . ?
C4 N3 Co1 111.7(2) . . ?
C6 N5 Co1 175.3(8) . . ?
N3 C4 C4 111.7(2) . 4 ?
N3 C4 H4A 109.3 . . ?
C4 C4 H4A 109.3 4 . ?
N3 C4 H4B 109.3 . . ?
C4 C4 H4B 109.3 4 . ?
H4A C4 H4B 108.0 . . ?
C6 O1 K2 130.8(4) . . ?
C6 O1 K2 130.8(4) . 4_556 ?
K2 O1 K2 85.0(2) . 4_556 ?
N5 C6 O1 176.8(12) . . ?

loop_
_geom_bond_atom_site_label_1
_geom_bond_atom_site_label_2
_geom_bond_distance
_geom_bond_site_symmetry_2
_geom_bond_publ_flag
Co1 N5 1.967(6) . ?
Co1 N5 1.967(6) 2_655 ?
Co1 N5 1.967(6) 3_665 ?
Co1 N3 2.305(4) 4_556 ?
Co1 N3 2.305(4) . ?
K2 O1 2.674(5) . ?
K2 O1 2.674(5) 9_767 ?
K2 O1 2.674(5) 2_645 ?
K2 O1 2.674(5) 7_647 ?
K2 O1 2.674(5) 8_557 ?
K2 O1 2.674(5) 3_765 ?
K2 K2 3.61195(15) 4_556 ?
K2 K2 3.61195(16) 4_557 ?
N3 C4 1.471(4) 3_665 ?
N3 C4 1.471(4) 2_655 ?
N3 C4 1.471(4) . ?
N5 C6 1.118(8) . ?
C4 C4 1.529(8) 4 ?
C4 H4A 0.9700 . ?
C4 H4B 0.9700 . ?
O1 C6 1.194(9) . ?

loop_
_geom_torsion_atom_site_label_1
_geom_torsion_atom_site_label_2
_geom_torsion_atom_site_label_3
_geom_torsion_atom_site_label_4
_geom_torsion
_geom_torsion_site_symmetry_1
_geom_torsion_site_symmetry_2
_geom_torsion_site_symmetry_3
_geom_torsion_site_symmetry_4
_geom_torsion_publ_flag
C4 N3 C4 C4 57.4(2) 3_665 . . 4 ?
C4 N3 C4 C4 -57.4(2) 2_655 . . 4 ?
Co1 N3 C4 C4 180.000(1) . . . 4 ?
